data_7160772
loop_
_publ_author_name
'Mamedov, Vakhid A.'
'Galimullina, Venera R.'
'Nikolaeva, Dariya V.'
'Syakaev, Victor V.'
'Babaeva, Olga B.'
'Rizvanov, Il'dar Kh'
'Gubaidullin, Aidar T.'
'Sinyashin, Oleg G.'

_publ_section_title
;
 Direct transition-metal-free synthesis of 2-heteroaryl-4-quinolones
 <i>via</i> ANRORC type rearrangement of
 3-(2-(2-nitrophenyl)-2-oxoethyl)quinoxalin-2(1<i>H</i>)-ones.
;
_journal_issue 41
_journal_name_full 'Organic &amp; biomolecular chemistry'
_journal_page_first 9388
_journal_page_last 9399
_journal_paper_doi 10.1039/d5ob01303h
_journal_volume 23
_journal_year 2025
_chemical_formula_moiety 'C16 H13 N3 O2'
_chemical_formula_sum 'C16 H13 N3 O2'
_chemical_formula_weight 279.29
_chemical_name_systematic (E)-3-(2-(2-aminophenyl)-2-oxoethylidene)-3,4-dihydroquinoxalin-2(1H)-one
_space_group_crystal_system monoclinic
_space_group_IT_number 14
_space_group_name_Hall '-P 2yn'
_space_group_name_H-M_alt 'P 1 21/n 1'
_atom_sites_solution_hydrogens mixed
_atom_sites_solution_primary direct
_atom_sites_solution_secondary difmap
_audit_creation_method SHELXL-2014/7
_audit_update_record
;
2025-06-18 deposited with the CCDC.	2025-09-30 downloaded from the CCDC.
;
_cell_angle_alpha 90
_cell_angle_beta 106.412(6)
_cell_angle_gamma 90
_cell_formula_units_Z 4
_cell_length_a 14.5549(17)
_cell_length_b 5.3336(7)
_cell_length_c 17.269(2)
_cell_measurement_reflns_used 2861
_cell_measurement_temperature 150(2)
_cell_measurement_theta_max 25.35
_cell_measurement_theta_min 4.09
_cell_volume 1286.0(3)
_computing_cell_refinement 'Bruker SAINT'
_computing_data_collection 'APEX3 v2019.11-0 (Bruker AXS)'
_computing_data_reduction 'Bruker SAINT'
_computing_molecular_graphics 'Bruker SHELXTL'
_computing_publication_material 'Bruker SHELXTL'
_computing_structure_refinement 'SHELXL-2018/3 (Sheldrick, 2018)'
_computing_structure_solution 'SHELXT 2018/2 (Sheldrick, 2018)'
_diffrn_ambient_temperature 150(2)
_diffrn_detector 'area detector PHOTON III'
_diffrn_measured_fraction_theta_full 0.985
_diffrn_measured_fraction_theta_max 0.969
_diffrn_measurement_device_type 'Bruker D8 QUEST'
_diffrn_measurement_method '\f and \w scans'
_diffrn_radiation_monochromator 'multilayer optics'
_diffrn_radiation_type MoK\a
_diffrn_radiation_wavelength 0.71073
_diffrn_reflns_av_R_equivalents 0.1266
_diffrn_reflns_av_unetI/netI 0.0946
_diffrn_reflns_Laue_measured_fraction_full 0.985
_diffrn_reflns_Laue_measured_fraction_max 0.969
_diffrn_reflns_limit_h_max 19
_diffrn_reflns_limit_h_min -20
_diffrn_reflns_limit_k_max 7
_diffrn_reflns_limit_k_min -7
_diffrn_reflns_limit_l_max 23
_diffrn_reflns_limit_l_min -24
_diffrn_reflns_number 26457
_diffrn_reflns_point_group_measured_fraction_full 0.985
_diffrn_reflns_point_group_measured_fraction_max 0.969
_diffrn_reflns_theta_full 25.242
_diffrn_reflns_theta_max 30.124
_diffrn_reflns_theta_min 2.918
_diffrn_source 'microfocus I\mS DIAMOND Mo X-ray tube'
_exptl_absorpt_coefficient_mu 0.098
_exptl_absorpt_correction_T_max 0.7460
_exptl_absorpt_correction_T_min 0.5324
_exptl_absorpt_correction_type multi-scan
_exptl_absorpt_process_details
;
 G.M. Sheldrick (1998a). SADABS v.2.01, Bruker.
 Siemens Area Detector Absorption Correction Program.
 Bruker AXS. Madison. Wisconsin. USA
  Krause, L., Herbst-Irmer, R., Sheldrick G.M. & Stalke D.,
  SADABS-2016/2, J. Appl. Cryst. 48 (2015) 3-10. 
;
_exptl_crystal_colour orange
_exptl_crystal_density_diffrn 1.443
_exptl_crystal_description needle
_exptl_crystal_F_000 584
_exptl_crystal_recrystallization_method 'Re-crystallisation from solvent: dimethyl sulfoxide'
_exptl_crystal_size_max 0.210
_exptl_crystal_size_mid 0.090
_exptl_crystal_size_min 0.040
_refine_diff_density_max 0.347
_refine_diff_density_min -0.268
_refine_diff_density_rms 0.056
_refine_ls_extinction_method none
_refine_ls_goodness_of_fit_ref 1.022
_refine_ls_hydrogen_treatment mixed
_refine_ls_matrix_type full
_refine_ls_number_parameters 198
_refine_ls_number_reflns 3686
_refine_ls_number_restraints 0
_refine_ls_restrained_S_all 1.022
_refine_ls_R_factor_all 0.1259
_refine_ls_R_factor_gt 0.0703
_refine_ls_shift/su_max 0.000
_refine_ls_shift/su_mean 0.000
_refine_ls_structure_factor_coef Fsqd
_refine_ls_weighting_details 'w=1/[\s^2^(Fo^2^)+(0.0389P)^2^+1.0058P] where P=(Fo^2^+2Fc^2^)/3'
_refine_ls_weighting_scheme calc
_refine_ls_wR_factor_gt 0.1378
_refine_ls_wR_factor_ref 0.1654
_reflns_Friedel_coverage 0.000
_reflns_number_gt 2309
_reflns_number_total 3686
_reflns_threshold_expression 'I > 2\s(I)'
_cod_data_source_file d5ob01303h2.cif
_cod_data_source_block shelx_CCDC1
_cod_depositor_comments 'Adding full bibliography for 7160771--7160775.cif.'
_cod_original_sg_symbol_H-M 'P 21/n'
_cod_database_code 7160772
_shelx_shelxl_version_number 2014/7
_shelx_space_group_comment
;
The symmetry employed for this shelxl refinement is uniquely defined
by the following loop, which should always be used as a source of
symmetry information in preference to the above space-group names.
They are only intended as comments.
;
_shelx_estimated_absorpt_t_min 0.980
_shelx_estimated_absorpt_t_max 0.996

loop_
_space_group_symop_operation_xyz
'x, y, z'
'-x+1/2, y+1/2, -z+1/2'
'-x, -y, -z'
'x-1/2, -y-1/2, z-1/2'

loop_
_atom_site_label
_atom_site_type_symbol
_atom_site_fract_x
_atom_site_fract_y
_atom_site_fract_z
_atom_site_U_iso_or_equiv
_atom_site_adp_type
_atom_site_occupancy
_atom_site_site_symmetry_order
_atom_site_calc_flag
_atom_site_refinement_flags_posn
_atom_site_refinement_flags_adp
_atom_site_refinement_flags_occupancy
_atom_site_disorder_assembly
_atom_site_disorder_group
C2 C 0.61555(14) 0.7137(4) 0.72442(14) 0.0278(5) Uani 1 1 d . . . . .
C3 C 0.51683(14) 0.6194(4) 0.71639(13) 0.0257(5) Uani 1 1 d . . . . .
C3A C 0.48007(14) 0.4356(4) 0.66175(14) 0.0284(5) Uani 1 1 d . . . . .
H3A H 0.5169 0.3791 0.6277 0.034 Uiso 1 1 calc R U . . .
C3B C 0.38781(14) 0.3226(4) 0.65316(14) 0.0276(5) Uani 1 1 d . . . . .
C4A C 0.50330(13) 0.9158(4) 0.81935(13) 0.0259(5) Uani 1 1 d . . . . .
C5 C 0.45178(15) 1.0096(4) 0.86939(15) 0.0343(5) Uani 1 1 d . . . . .
H5 H 0.3913 0.9396 0.8680 0.041 Uiso 1 1 calc R U . . .
C6 C 0.48870(17) 1.2048(5) 0.92111(16) 0.0405(6) Uani 1 1 d . . . . .
H6 H 0.4536 1.2682 0.9556 0.049 Uiso 1 1 calc R U . . .
C7 C 0.57691(16) 1.3098(5) 0.92322(16) 0.0390(6) Uani 1 1 d . . . . .
H7 H 0.6012 1.4462 0.9584 0.047 Uiso 1 1 calc R U . . .
C8 C 0.62904(15) 1.2165(4) 0.87439(15) 0.0334(5) Uani 1 1 d . . . . .
H8 H 0.6895 1.2873 0.8761 0.040 Uiso 1 1 calc R U . . .
C8A C 0.59277(13) 1.0180(4) 0.82253(14) 0.0269(5) Uani 1 1 d . . . . .
C31 C 0.35348(14) 0.1284(4) 0.59053(14) 0.0267(5) Uani 1 1 d . . . . .
C32 C 0.28570(14) -0.0546(4) 0.59818(14) 0.0291(5) Uani 1 1 d . . . . .
C33 C 0.26197(15) -0.2467(4) 0.54025(15) 0.0335(5) Uani 1 1 d . . . . .
H33 H 0.2193 -0.3756 0.5460 0.040 Uiso 1 1 calc R U . . .
C34 C 0.29918(15) -0.2518(4) 0.47542(15) 0.0347(5) Uani 1 1 d . . . . .
H34 H 0.2822 -0.3840 0.4372 0.042 Uiso 1 1 calc R U . . .
C35 C 0.36150(16) -0.0652(4) 0.46538(15) 0.0344(5) Uani 1 1 d . . . . .
H35 H 0.3851 -0.0651 0.4194 0.041 Uiso 1 1 calc R U . . .
C36 C 0.38844(15) 0.1196(4) 0.52319(15) 0.0319(5) Uani 1 1 d . . . . .
H36 H 0.4322 0.2449 0.5170 0.038 Uiso 1 1 calc R U . . .
N1 N 0.64473(12) 0.9108(4) 0.77400(12) 0.0295(4) Uani 1 1 d . . . . .
N4 N 0.46907(12) 0.7231(4) 0.76548(12) 0.0284(4) Uani 1 1 d . . . . .
N32 N 0.24511(14) -0.0503(4) 0.66054(14) 0.0426(6) Uani 1 1 d . . . . .
H321 H 0.2041 -0.1677 0.6644 0.051 Uiso 1 1 calc R U . . .
H322 H 0.2599 0.0699 0.6969 0.051 Uiso 1 1 calc R U . . .
O1 O 0.66749(10) 0.6147(3) 0.68767(10) 0.0365(4) Uani 1 1 d . . . . .
O3B O 0.33853(10) 0.3841(3) 0.69983(10) 0.0345(4) Uani 1 1 d . . . . .
H1 H 0.702(2) 0.978(5) 0.7782(17) 0.048(8) Uiso 1 1 d . . . . .
H4 H 0.4115(19) 0.653(5) 0.7613(17) 0.050(8) Uiso 1 1 d . . . . .

loop_
_atom_site_aniso_label
_atom_site_aniso_U_11
_atom_site_aniso_U_22
_atom_site_aniso_U_33
_atom_site_aniso_U_23
_atom_site_aniso_U_13
_atom_site_aniso_U_12
C2 0.0222(9) 0.0334(11) 0.0286(12) 0.0018(9) 0.0085(9) 0.0024(8)
C3 0.0242(9) 0.0283(11) 0.0263(12) 0.0021(9) 0.0101(8) 0.0040(8)
C3A 0.0257(9) 0.0314(11) 0.0296(12) -0.0012(9) 0.0104(9) 0.0021(8)
C3B 0.0277(9) 0.0279(10) 0.0287(12) -0.0009(9) 0.0105(9) 0.0018(8)
C4A 0.0226(9) 0.0284(10) 0.0269(12) -0.0012(9) 0.0071(8) 0.0024(8)
C5 0.0276(10) 0.0410(13) 0.0361(14) -0.0089(11) 0.0118(10) 0.0003(9)
C6 0.0358(11) 0.0469(14) 0.0400(15) -0.0114(12) 0.0129(11) 0.0053(10)
C7 0.0350(11) 0.0384(13) 0.0395(15) -0.0102(11) 0.0043(11) 0.0023(10)
C8 0.0261(9) 0.0331(12) 0.0387(14) -0.0031(10) 0.0056(9) -0.0001(9)
C8A 0.0223(9) 0.0297(11) 0.0279(12) 0.0019(9) 0.0060(8) 0.0044(8)
C31 0.0247(9) 0.0270(10) 0.0281(12) -0.0015(9) 0.0070(8) 0.0012(8)
C32 0.0246(9) 0.0294(11) 0.0336(13) 0.0020(9) 0.0085(9) 0.0043(8)
C33 0.0275(10) 0.0295(11) 0.0422(15) -0.0004(10) 0.0076(10) -0.0004(8)
C34 0.0316(10) 0.0327(12) 0.0348(14) -0.0065(10) 0.0012(10) 0.0052(9)
C35 0.0351(11) 0.0397(13) 0.0285(13) -0.0029(10) 0.0092(10) 0.0060(10)
C36 0.0311(10) 0.0328(12) 0.0329(13) -0.0001(10) 0.0109(9) 0.0004(9)
N1 0.0213(8) 0.0360(10) 0.0322(11) -0.0028(8) 0.0093(7) -0.0016(7)
N4 0.0222(8) 0.0339(10) 0.0308(11) -0.0048(8) 0.0102(8) -0.0017(7)
N32 0.0403(10) 0.0434(12) 0.0513(15) -0.0087(10) 0.0246(10) -0.0115(9)
O1 0.0262(7) 0.0484(10) 0.0385(10) -0.0053(8) 0.0153(7) 0.0035(7)
O3B 0.0319(7) 0.0394(9) 0.0361(10) -0.0082(8) 0.0161(7) -0.0030(7)

loop_
_atom_type_symbol
_atom_type_description
_atom_type_scat_dispersion_real
_atom_type_scat_dispersion_imag
_atom_type_scat_source
C C 0.0033 0.0016 'International Tables Vol C Tables 4.2.6.8 and 6.1.1.4'
H H 0.0000 0.0000 'International Tables Vol C Tables 4.2.6.8 and 6.1.1.4'
N N 0.0061 0.0033 'International Tables Vol C Tables 4.2.6.8 and 6.1.1.4'
O O 0.0106 0.0060 'International Tables Vol C Tables 4.2.6.8 and 6.1.1.4'

loop_
_geom_angle_atom_site_label_1
_geom_angle_atom_site_label_2
_geom_angle_atom_site_label_3
_geom_angle
_geom_angle_site_symmetry_1
_geom_angle_site_symmetry_3
_geom_angle_publ_flag
O1 C2 N1 122.11(19) . . ?
O1 C2 C3 121.5(2) . . ?
N1 C2 C3 116.41(19) . . ?
N4 C3 C3A 123.79(19) . . ?
N4 C3 C2 117.06(19) . . ?
C3A C3 C2 119.14(19) . . ?
C3 C3A C3B 123.0(2) . . ?
C3 C3A H3A 118.5 . . ?
C3B C3A H3A 118.5 . . ?
O3B C3B C3A 120.4(2) . . ?
O3B C3B C31 120.85(19) . . ?
C3A C3B C31 118.73(19) . . ?
N4 C4A C5 122.15(19) . . ?
N4 C4A C8A 118.11(19) . . ?
C5 C4A C8A 119.7(2) . . ?
C6 C5 C4A 119.7(2) . . ?
C6 C5 H5 120.1 . . ?
C4A C5 H5 120.1 . . ?
C5 C6 C7 120.6(2) . . ?
C5 C6 H6 119.7 . . ?
C7 C6 H6 119.7 . . ?
C8 C7 C6 120.2(2) . . ?
C8 C7 H7 119.9 . . ?
C6 C7 H7 119.9 . . ?
C7 C8 C8A 119.7(2) . . ?
C7 C8 H8 120.2 . . ?
C8A C8 H8 120.2 . . ?
C8 C8A C4A 120.1(2) . . ?
C8 C8A N1 121.70(19) . . ?
C4A C8A N1 118.2(2) . . ?
C36 C31 C32 118.7(2) . . ?
C36 C31 C3B 120.38(19) . . ?
C32 C31 C3B 120.9(2) . . ?
N32 C32 C33 120.0(2) . . ?
N32 C32 C31 121.9(2) . . ?
C33 C32 C31 118.2(2) . . ?
C34 C33 C32 121.3(2) . . ?
C34 C33 H33 119.3 . . ?
C32 C33 H33 119.3 . . ?
C33 C34 C35 120.6(2) . . ?
C33 C34 H34 119.7 . . ?
C35 C34 H34 119.7 . . ?
C36 C35 C34 118.9(2) . . ?
C36 C35 H35 120.5 . . ?
C34 C35 H35 120.5 . . ?
C35 C36 C31 122.1(2) . . ?
C35 C36 H36 119.0 . . ?
C31 C36 H36 119.0 . . ?
C2 N1 C8A 124.96(18) . . ?
C2 N1 H1 118.8(18) . . ?
C8A N1 H1 116.2(18) . . ?
C3 N4 C4A 124.97(18) . . ?
C3 N4 H4 114.2(18) . . ?
C4A N4 H4 120.8(18) . . ?
C32 N32 H321 120.0 . . ?
C32 N32 H322 120.0 . . ?
H321 N32 H322 120.0 . . ?

loop_
_geom_bond_atom_site_label_1
_geom_bond_atom_site_label_2
_geom_bond_distance
_geom_bond_site_symmetry_2
_geom_bond_publ_flag
C2 O1 1.234(3) . ?
C2 N1 1.347(3) . ?
C2 C3 1.491(3) . ?
C3 N4 1.357(3) . ?
C3 C3A 1.361(3) . ?
C3A C3B 1.441(3) . ?
C3A H3A 0.9500 . ?
C3B O3B 1.264(3) . ?
C3B C31 1.479(3) . ?
C4A N4 1.381(3) . ?
C4A C5 1.388(3) . ?
C4A C8A 1.398(3) . ?
C5 C6 1.378(3) . ?
C5 H5 0.9500 . ?
C6 C7 1.392(3) . ?
C6 H6 0.9500 . ?
C7 C8 1.377(3) . ?
C7 H7 0.9500 . ?
C8 C8A 1.391(3) . ?
C8 H8 0.9500 . ?
C8A N1 1.400(3) . ?
C31 C36 1.396(3) . ?
C31 C32 1.420(3) . ?
C32 N32 1.367(3) . ?
C32 C33 1.405(3) . ?
C33 C34 1.375(3) . ?
C33 H33 0.9500 . ?
C34 C35 1.390(3) . ?
C34 H34 0.9500 . ?
C35 C36 1.379(3) . ?
C35 H35 0.9500 . ?
C36 H36 0.9500 . ?
N1 H1 0.90(3) . ?
N4 H4 0.90(3) . ?
N32 H321 0.8800 . ?
N32 H322 0.8800 . ?

loop_
_geom_torsion_atom_site_label_1
_geom_torsion_atom_site_label_2
_geom_torsion_atom_site_label_3
_geom_torsion_atom_site_label_4
_geom_torsion
_geom_torsion_site_symmetry_1
_geom_torsion_site_symmetry_2
_geom_torsion_site_symmetry_3
_geom_torsion_site_symmetry_4
_geom_torsion_publ_flag
O1 C2 C3 N4 173.3(2) . . . . ?
N1 C2 C3 N4 -6.4(3) . . . . ?
O1 C2 C3 C3A -6.1(3) . . . . ?
N1 C2 C3 C3A 174.1(2) . . . . ?
N4 C3 C3A C3B -3.2(3) . . . . ?
C2 C3 C3A C3B 176.2(2) . . . . ?
C3 C3A C3B O3B -3.3(3) . . . . ?
C3 C3A C3B C31 178.5(2) . . . . ?
N4 C4A C5 C6 -179.0(2) . . . . ?
C8A C4A C5 C6 0.8(4) . . . . ?
C4A C5 C6 C7 0.4(4) . . . . ?
C5 C6 C7 C8 -1.1(4) . . . . ?
C6 C7 C8 C8A 0.5(4) . . . . ?
C7 C8 C8A C4A 0.7(3) . . . . ?
C7 C8 C8A N1 -177.6(2) . . . . ?
N4 C4A C8A C8 178.4(2) . . . . ?
C5 C4A C8A C8 -1.4(3) . . . . ?
N4 C4A C8A N1 -3.2(3) . . . . ?
C5 C4A C8A N1 177.0(2) . . . . ?
O3B C3B C31 C36 158.0(2) . . . . ?
C3A C3B C31 C36 -23.9(3) . . . . ?
O3B C3B C31 C32 -23.0(3) . . . . ?
C3A C3B C31 C32 155.1(2) . . . . ?
C36 C31 C32 N32 -176.9(2) . . . . ?
C3B C31 C32 N32 4.1(3) . . . . ?
C36 C31 C32 C33 4.3(3) . . . . ?
C3B C31 C32 C33 -174.71(19) . . . . ?
N32 C32 C33 C34 177.9(2) . . . . ?
C31 C32 C33 C34 -3.3(3) . . . . ?
C32 C33 C34 C35 -0.2(3) . . . . ?
C33 C34 C35 C36 2.6(3) . . . . ?
C34 C35 C36 C31 -1.4(3) . . . . ?
C32 C31 C36 C35 -2.0(3) . . . . ?
C3B C31 C36 C35 177.00(19) . . . . ?
O1 C2 N1 C8A -174.3(2) . . . . ?
C3 C2 N1 C8A 5.4(3) . . . . ?
C8 C8A N1 C2 177.8(2) . . . . ?
C4A C8A N1 C2 -0.6(3) . . . . ?
C3A C3 N4 C4A -177.6(2) . . . . ?
C2 C3 N4 C4A 3.1(3) . . . . ?
C5 C4A N4 C3 -178.4(2) . . . . ?
C8A C4A N4 C3 1.8(3) . . . . ?
